data_7110132
loop_
_publ_author_name
'Takashi Kurogi'
'Yutaka Ishida'
'Hiroyuki Kawaguchi'

_publ_section_title
;
 Synthesis of titanium and zirconium complexes supported by a
 p-terphenoxide ligand and their reactions with N2, CO2 and CS2
;
_journal_name_full Chem.Commun.
_journal_page_first 11755
_journal_paper_doi 10.1039/c3cc47284a
_journal_volume 49
_journal_year 2013
_chemical_formula_moiety 'C42 H46 O2 Zr'
_chemical_formula_sum 'C42 H46 O2 Zr'
_chemical_formula_weight 674.01
_chemical_name_systematic
; 
 ? 
;
_space_group_IT_number 14
_symmetry_cell_setting monoclinic
_symmetry_space_group_name_Hall '-P 2ybc'
_symmetry_space_group_name_H-M 'P 1 21/c 1'
_atom_sites_solution_hydrogens geom
_atom_sites_solution_primary direct
_atom_sites_solution_secondary difmap
_audit_creation_method SHELXL-97
_cell_angle_alpha 90.00
_cell_angle_beta 91.409(6)
_cell_angle_gamma 90.00
_cell_formula_units_Z 4
_cell_length_a 10.1726(15)
_cell_length_b 21.898(3)
_cell_length_c 15.189(2)
_cell_measurement_reflns_used 4612
_cell_measurement_temperature 123(2)
_cell_measurement_theta_max 27.5
_cell_measurement_theta_min 3.0
_cell_volume 3382.5(8)
_computing_cell_refinement 'CrystalClear (Rigaku Corp., 2009)'
_computing_data_collection 'CrystalClear (Rigaku Corp., 2009)'
_computing_data_reduction 'CrystalClear (Rigaku Corp., 2009)'
_computing_structure_refinement 'SHELXL-97 (Sheldrick, 1997)'
_computing_structure_solution 'SHELXS-97 (Sheldrick, 1990)'
_diffrn_ambient_temperature 123(2)
_diffrn_detector_area_resol_mean 13.6612
_diffrn_measured_fraction_theta_full 0.997
_diffrn_measured_fraction_theta_max 0.997
_diffrn_measurement_device_type 'Mercury375R CCD (2x2 bin mode)'
_diffrn_measurement_method dtprofit.ref
_diffrn_radiation_detector CCD
_diffrn_radiation_monochromator graphite
_diffrn_radiation_source 'fine-focus sealed tube'
_diffrn_radiation_type MoK\a
_diffrn_radiation_wavelength 0.71075
_diffrn_reflns_av_R_equivalents 0.1139
_diffrn_reflns_av_sigmaI/netI 0.0934
_diffrn_reflns_limit_h_max 13
_diffrn_reflns_limit_h_min -13
_diffrn_reflns_limit_k_max 28
_diffrn_reflns_limit_k_min -28
_diffrn_reflns_limit_l_max 19
_diffrn_reflns_limit_l_min -19
_diffrn_reflns_number 35970
_diffrn_reflns_theta_full 27.50
_diffrn_reflns_theta_max 27.50
_diffrn_reflns_theta_min 3.02
_exptl_absorpt_coefficient_mu 0.360
_exptl_absorpt_correction_T_max 0.9683
_exptl_absorpt_correction_T_min 0.9513
_exptl_absorpt_correction_type multi-scan
_exptl_absorpt_process_details 'Jacobson, R. (1998) Private communication'
_exptl_crystal_colour Yellow
_exptl_crystal_density_diffrn 1.324
_exptl_crystal_density_method 'not measured'
_exptl_crystal_description Block
_exptl_crystal_F_000 1416
_exptl_crystal_size_max 0.14
_exptl_crystal_size_mid 0.13
_exptl_crystal_size_min 0.09
_refine_diff_density_max 1.104
_refine_diff_density_min -0.832
_refine_diff_density_rms 0.122
_refine_ls_extinction_method none
_refine_ls_goodness_of_fit_ref 1.056
_refine_ls_hydrogen_treatment constr
_refine_ls_matrix_type full
_refine_ls_number_parameters 414
_refine_ls_number_reflns 7752
_refine_ls_number_restraints 0
_refine_ls_restrained_S_all 1.056
_refine_ls_R_factor_all 0.1492
_refine_ls_R_factor_gt 0.0715
_refine_ls_shift/su_max 0.003
_refine_ls_shift/su_mean 0.000
_refine_ls_structure_factor_coef Fsqd
_refine_ls_weighting_details 'calc w=1/[\s^2^(Fo^2^)+(0.0394P)^2^+2.7803P] where P=(Fo^2^+2Fc^2^)/3'
_refine_ls_weighting_scheme calc
_refine_ls_wR_factor_gt 0.1234
_refine_ls_wR_factor_ref 0.1590
_reflns_number_gt 4374
_reflns_number_total 7752
_reflns_threshold_expression >2sigma(I)
_cod_data_source_file c3cc47284a.txt
_cod_data_source_block (C6H4)(ArO)2ZrBn2
_cod_original_sg_symbol_H-M P21/c
_cod_database_code 7110132

loop_
_symmetry_equiv_pos_as_xyz
'x, y, z'
'-x, y+1/2, -z+1/2'
'-x, -y, -z'
'x, -y-1/2, z-1/2'

loop_
_atom_site_label
_atom_site_type_symbol
_atom_site_fract_x
_atom_site_fract_y
_atom_site_fract_z
_atom_site_U_iso_or_equiv
_atom_site_adp_type
_atom_site_occupancy
_atom_site_symmetry_multiplicity
_atom_site_calc_flag
_atom_site_refinement_flags
Zr1 Zr 0.32571(5) 0.56569(2) 0.81655(3) 0.01996(14) Uani 1 1 d .
O1 O 0.2684(3) 0.48242(14) 0.7795(2) 0.0191(8) Uani 1 1 d .
O2 O 0.3464(3) 0.65663(14) 0.8178(2) 0.0191(8) Uani 1 1 d .
C1 C 0.1398(5) 0.5332(2) 0.6421(3) 0.0204(11) Uani 1 1 d .
C2 C 0.2624(5) 0.5592(2) 0.6240(3) 0.0199(11) Uani 1 1 d .
H1 H 0.3304 0.5346 0.6009 0.024 Uiso 1 1 calc R
C3 C 0.2843(5) 0.6206(2) 0.6397(3) 0.0197(11) Uani 1 1 d .
H2 H 0.3672 0.6380 0.6268 0.024 Uiso 1 1 calc R
C4 C 0.1855(5) 0.6574(2) 0.6745(3) 0.0190(11) Uani 1 1 d .
C5 C 0.0583(5) 0.6330(2) 0.6797(3) 0.0204(11) Uani 1 1 d .
H3 H -0.0133 0.6586 0.6944 0.024 Uiso 1 1 calc R
C6 C 0.0375(5) 0.5711(2) 0.6635(3) 0.0225(11) Uani 1 1 d .
H4 H -0.0487 0.5548 0.6672 0.027 Uiso 1 1 calc R
C7 C 0.2011(5) 0.4416(2) 0.7269(3) 0.0200(11) Uani 1 1 d .
C8 C 0.1939(5) 0.3788(2) 0.7460(3) 0.0206(11) Uani 1 1 d .
C9 C 0.1192(5) 0.3428(2) 0.6880(3) 0.0246(12) Uani 1 1 d .
H5 H 0.1153 0.3001 0.6990 0.029 Uiso 1 1 calc R
C10 C 0.0496(5) 0.3655(2) 0.6145(3) 0.0263(12) Uani 1 1 d .
C11 C 0.0564(5) 0.4281(2) 0.5980(3) 0.0243(12) Uani 1 1 d .
H6 H 0.0095 0.4451 0.5491 0.029 Uiso 1 1 calc R
C12 C 0.1324(5) 0.4657(2) 0.6537(3) 0.0234(12) Uani 1 1 d .
C13 C 0.3101(5) 0.7134(2) 0.7891(3) 0.0198(11) Uani 1 1 d .
C14 C 0.2240(5) 0.7167(2) 0.7154(3) 0.0190(11) Uani 1 1 d .
C15 C 0.1768(5) 0.7728(2) 0.6853(3) 0.0206(11) Uani 1 1 d .
H7 H 0.1165 0.7740 0.6366 0.025 Uiso 1 1 calc R
C16 C 0.2163(5) 0.8266(2) 0.7252(3) 0.0214(11) Uani 1 1 d .
C17 C 0.3014(5) 0.8222(2) 0.7982(3) 0.0236(12) Uani 1 1 d .
H8 H 0.3259 0.8590 0.8272 0.028 Uiso 1 1 calc R
C18 C 0.3536(5) 0.7676(2) 0.8321(3) 0.0200(11) Uani 1 1 d .
C19 C 0.2616(5) 0.3511(2) 0.8284(3) 0.0221(11) Uani 1 1 d .
C20 C 0.4114(5) 0.3596(2) 0.8235(4) 0.0280(13) Uani 1 1 d .
H9 H 0.4439 0.3376 0.7722 0.042 Uiso 1 1 calc R
H10 H 0.4539 0.3434 0.8772 0.042 Uiso 1 1 calc R
H11 H 0.4318 0.4031 0.8179 0.042 Uiso 1 1 calc R
C21 C 0.2364(6) 0.2815(2) 0.8366(3) 0.0311(13) Uani 1 1 d .
H12 H 0.1428 0.2743 0.8461 0.047 Uiso 1 1 calc R
H13 H 0.2882 0.2652 0.8865 0.047 Uiso 1 1 calc R
H14 H 0.2624 0.2611 0.7823 0.047 Uiso 1 1 calc R
C22 C 0.2132(5) 0.3809(2) 0.9118(3) 0.0261(12) Uani 1 1 d .
H15 H 0.2328 0.4247 0.9105 0.039 Uiso 1 1 calc R
H16 H 0.2576 0.3622 0.9631 0.039 Uiso 1 1 calc R
H17 H 0.1181 0.3749 0.9156 0.039 Uiso 1 1 calc R
C23 C -0.0294(6) 0.3233(2) 0.5544(3) 0.0324(14) Uani 1 1 d .
H18 H -0.0931 0.3472 0.5194 0.049 Uiso 1 1 calc R
H19 H -0.0761 0.2934 0.5900 0.049 Uiso 1 1 calc R
H20 H 0.0300 0.3019 0.5150 0.049 Uiso 1 1 calc R
C24 C 0.4472(5) 0.7672(2) 0.9120(3) 0.0236(12) Uani 1 1 d .
C25 C 0.5735(5) 0.7307(2) 0.8927(3) 0.0284(13) Uani 1 1 d .
H21 H 0.5503 0.6884 0.8782 0.043 Uiso 1 1 calc R
H22 H 0.6323 0.7313 0.9448 0.043 Uiso 1 1 calc R
H23 H 0.6181 0.7494 0.8429 0.043 Uiso 1 1 calc R
C26 C 0.3802(5) 0.7391(2) 0.9918(3) 0.0279(13) Uani 1 1 d .
H24 H 0.2962 0.7598 1.0010 0.042 Uiso 1 1 calc R
H25 H 0.4372 0.7440 1.0442 0.042 Uiso 1 1 calc R
H26 H 0.3643 0.6956 0.9810 0.042 Uiso 1 1 calc R
C27 C 0.4911(6) 0.8322(2) 0.9384(4) 0.0356(15) Uani 1 1 d .
H27 H 0.5344 0.8517 0.8888 0.053 Uiso 1 1 calc R
H28 H 0.5527 0.8300 0.9889 0.053 Uiso 1 1 calc R
H29 H 0.4141 0.8563 0.9544 0.053 Uiso 1 1 calc R
C28 C 0.1688(5) 0.8881(2) 0.6932(3) 0.0269(12) Uani 1 1 d .
H30 H 0.1156 0.8829 0.6390 0.040 Uiso 1 1 calc R
H31 H 0.2446 0.9142 0.6813 0.040 Uiso 1 1 calc R
H32 H 0.1153 0.9071 0.7384 0.040 Uiso 1 1 calc R
C29 C 0.2616(5) 0.5590(2) 0.9565(3) 0.0211(11) Uani 1 1 d .
H33 H 0.2677 0.5172 0.9809 0.025 Uiso 1 1 calc R
H34 H 0.3062 0.5887 0.9964 0.025 Uiso 1 1 calc R
C30 C 0.1258(5) 0.5772(2) 0.9303(3) 0.0226(12) Uani 1 1 d .
C31 C 0.0885(5) 0.6392(2) 0.9273(3) 0.0267(12) Uani 1 1 d .
H35 H 0.1498 0.6696 0.9457 0.032 Uiso 1 1 calc R
C32 C -0.0361(5) 0.6565(2) 0.8980(3) 0.0271(13) Uani 1 1 d .
H36 H -0.0588 0.6985 0.8964 0.032 Uiso 1 1 calc R
C33 C -0.1274(5) 0.6134(2) 0.8712(3) 0.0271(13) Uani 1 1 d .
H37 H -0.2132 0.6254 0.8523 0.033 Uiso 1 1 calc R
C34 C -0.0926(5) 0.5529(3) 0.8721(3) 0.0313(14) Uani 1 1 d .
H38 H -0.1549 0.5231 0.8531 0.038 Uiso 1 1 calc R
C35 C 0.0322(5) 0.5343(2) 0.9003(3) 0.0249(12) Uani 1 1 d .
H39 H 0.0544 0.4922 0.8994 0.030 Uiso 1 1 calc R
C36 C 0.5344(5) 0.5416(2) 0.8481(3) 0.0255(12) Uani 1 1 d .
H40 H 0.5778 0.5714 0.8883 0.031 Uiso 1 1 calc R
H41 H 0.5442 0.4997 0.8721 0.031 Uiso 1 1 calc R
C37 C 0.5800(5) 0.5467(2) 0.7559(3) 0.0223(12) Uani 1 1 d .
C38 C 0.5816(5) 0.4962(2) 0.6988(4) 0.0283(13) Uani 1 1 d .
H42 H 0.5519 0.4579 0.7199 0.034 Uiso 1 1 calc R
C39 C 0.6243(6) 0.4998(3) 0.6134(4) 0.0352(14) Uani 1 1 d .
H43 H 0.6253 0.4643 0.5776 0.042 Uiso 1 1 calc R
C40 C 0.6664(6) 0.5562(2) 0.5792(4) 0.0331(14) Uani 1 1 d .
H44 H 0.6977 0.5594 0.5210 0.040 Uiso 1 1 calc R
C41 C 0.6606(5) 0.6066(2) 0.6334(4) 0.0284(13) Uani 1 1 d .
H45 H 0.6874 0.6452 0.6115 0.034 Uiso 1 1 calc R
C42 C 0.6170(5) 0.6027(2) 0.7188(3) 0.0264(12) Uani 1 1 d .
H46 H 0.6118 0.6389 0.7531 0.032 Uiso 1 1 calc R

loop_
_atom_site_aniso_label
_atom_site_aniso_U_11
_atom_site_aniso_U_22
_atom_site_aniso_U_33
_atom_site_aniso_U_23
_atom_site_aniso_U_13
_atom_site_aniso_U_12
Zr1 0.0222(3) 0.0184(3) 0.0192(3) 0.0011(2) -0.00252(19) 0.0002(2)
O1 0.0202(19) 0.0162(19) 0.0208(19) 0.0011(14) -0.0007(15) 0.0002(14)
O2 0.027(2) 0.0132(17) 0.0171(17) -0.0005(14) 0.0006(15) 0.0023(14)
C1 0.019(3) 0.023(3) 0.019(3) 0.003(2) -0.001(2) -0.001(2)
C2 0.024(3) 0.022(3) 0.013(2) 0.000(2) 0.000(2) 0.003(2)
C3 0.023(3) 0.021(3) 0.016(3) 0.003(2) -0.001(2) -0.001(2)
C4 0.026(3) 0.022(3) 0.009(2) 0.003(2) 0.000(2) 0.006(2)
C5 0.017(3) 0.023(3) 0.021(3) 0.005(2) -0.004(2) 0.004(2)
C6 0.020(3) 0.021(3) 0.026(3) 0.000(2) -0.004(2) 0.000(2)
C7 0.020(3) 0.023(3) 0.017(3) 0.001(2) 0.004(2) 0.002(2)
C8 0.023(3) 0.022(3) 0.017(3) -0.002(2) 0.000(2) -0.003(2)
C9 0.034(3) 0.013(3) 0.027(3) 0.002(2) 0.001(2) 0.000(2)
C10 0.031(3) 0.030(3) 0.018(3) -0.001(2) 0.004(2) -0.006(2)
C11 0.028(3) 0.027(3) 0.018(3) 0.002(2) -0.004(2) 0.000(2)
C12 0.029(3) 0.018(3) 0.023(3) 0.004(2) 0.000(2) -0.001(2)
C13 0.019(3) 0.018(3) 0.022(3) 0.001(2) 0.003(2) 0.002(2)
C14 0.016(3) 0.022(3) 0.019(3) 0.000(2) 0.003(2) -0.001(2)
C15 0.024(3) 0.019(3) 0.019(3) 0.005(2) -0.002(2) -0.001(2)
C16 0.023(3) 0.016(3) 0.026(3) 0.004(2) 0.008(2) 0.001(2)
C17 0.023(3) 0.022(3) 0.026(3) 0.000(2) 0.005(2) -0.003(2)
C18 0.027(3) 0.018(3) 0.015(3) -0.003(2) 0.001(2) -0.001(2)
C19 0.026(3) 0.015(3) 0.025(3) 0.002(2) 0.005(2) 0.001(2)
C20 0.027(3) 0.025(3) 0.033(3) 0.007(2) 0.007(3) 0.006(2)
C21 0.044(4) 0.020(3) 0.029(3) 0.004(2) -0.005(3) 0.001(3)
C22 0.030(3) 0.028(3) 0.021(3) 0.006(2) 0.003(2) 0.006(2)
C23 0.046(4) 0.026(3) 0.024(3) 0.001(2) -0.009(3) -0.010(3)
C24 0.031(3) 0.018(3) 0.022(3) -0.005(2) -0.005(2) -0.001(2)
C25 0.023(3) 0.035(3) 0.027(3) 0.000(2) -0.006(2) 0.004(2)
C26 0.031(3) 0.035(3) 0.017(3) 0.003(2) -0.001(2) -0.001(3)
C27 0.043(4) 0.026(3) 0.037(3) 0.001(3) -0.011(3) -0.013(3)
C28 0.029(3) 0.021(3) 0.031(3) 0.002(2) -0.005(2) -0.002(2)
C29 0.023(3) 0.018(3) 0.023(3) 0.002(2) 0.001(2) -0.001(2)
C30 0.024(3) 0.027(3) 0.017(3) 0.001(2) 0.002(2) 0.003(2)
C31 0.028(3) 0.023(3) 0.030(3) -0.002(2) 0.001(2) -0.005(2)
C32 0.031(3) 0.025(3) 0.026(3) 0.003(2) 0.007(3) 0.007(2)
C33 0.023(3) 0.034(3) 0.024(3) -0.002(2) 0.002(2) -0.002(2)
C34 0.027(3) 0.036(4) 0.031(3) -0.004(2) -0.001(3) -0.006(3)
C35 0.024(3) 0.024(3) 0.027(3) -0.003(2) -0.001(2) -0.001(2)
C36 0.025(3) 0.025(3) 0.026(3) 0.005(2) -0.004(2) 0.002(2)
C37 0.018(3) 0.021(3) 0.029(3) 0.004(2) -0.004(2) 0.001(2)
C38 0.031(3) 0.018(3) 0.036(3) 0.002(2) 0.001(3) 0.001(2)
C39 0.049(4) 0.022(3) 0.036(3) -0.002(3) 0.009(3) 0.004(3)
C40 0.041(4) 0.029(3) 0.030(3) 0.005(2) 0.005(3) 0.004(3)
C41 0.029(3) 0.019(3) 0.036(3) 0.004(2) -0.005(3) -0.002(2)
C42 0.024(3) 0.025(3) 0.030(3) -0.003(2) -0.011(2) 0.002(2)

loop_
_atom_type_symbol
_atom_type_description
_atom_type_scat_dispersion_real
_atom_type_scat_dispersion_imag
_atom_type_scat_source
C C 0.0033 0.0016 'International Tables Vol C Tables 4.2.6.8 and 6.1.1.4'
H H 0.0000 0.0000 'International Tables Vol C Tables 4.2.6.8 and 6.1.1.4'
O O 0.0106 0.0060 'International Tables Vol C Tables 4.2.6.8 and 6.1.1.4'
Zr Zr -2.9673 0.5597 'International Tables Vol C Tables 4.2.6.8 and 6.1.1.4'

loop_
_geom_angle_atom_site_label_1
_geom_angle_atom_site_label_2
_geom_angle_atom_site_label_3
_geom_angle
O1 Zr1 O2 160.60(13)
O1 Zr1 C36 96.57(17)
O2 Zr1 C36 97.71(17)
O1 Zr1 C29 96.83(16)
O2 Zr1 C29 95.08(16)
C36 Zr1 C29 94.49(18)
O1 Zr1 C30 92.68(15)
O2 Zr1 C30 88.96(14)
C36 Zr1 C30 127.62(17)
C29 Zr1 C30 33.14(15)
O1 Zr1 C37 92.15(14)
O2 Zr1 C37 93.01(14)
C36 Zr1 C37 32.02(16)
C29 Zr1 C37 126.50(16)
C30 Zr1 C37 159.59(15)
C7 O1 Zr1 154.2(3)
C13 O2 Zr1 151.0(3)
C6 C1 C2 118.7(5)
C6 C1 C12 122.0(5)
C2 C1 C12 118.3(4)
C3 C2 C1 120.1(5)
C3 C2 H1 120.0
C1 C2 H1 120.0
C2 C3 C4 120.7(5)
C2 C3 H2 119.7
C4 C3 H2 119.7
C3 C4 C5 118.2(5)
C3 C4 C14 118.4(5)
C5 C4 C14 122.8(4)
C6 C5 C4 119.8(5)
C6 C5 H3 120.1
C4 C5 H3 120.1
C1 C6 C5 121.1(5)
C1 C6 H4 119.4
C5 C6 H4 119.4
O1 C7 C12 116.7(4)
O1 C7 C8 123.0(4)
C12 C7 C8 120.2(4)
C9 C8 C7 116.9(4)
C9 C8 C19 121.2(4)
C7 C8 C19 121.8(4)
C8 C9 C10 124.1(5)
C8 C9 H5 117.9
C10 C9 H5 117.9
C11 C10 C9 117.8(5)
C11 C10 C23 121.3(5)
C9 C10 C23 120.9(5)
C10 C11 C12 120.0(5)
C10 C11 H6 120.0
C12 C11 H6 120.0
C11 C12 C7 121.0(5)
C11 C12 C1 122.7(5)
C7 C12 C1 116.2(4)
O2 C13 C14 117.3(4)
O2 C13 C18 122.4(4)
C14 C13 C18 120.3(4)
C15 C14 C13 120.7(5)
C15 C14 C4 123.2(4)
C13 C14 C4 116.1(4)
C16 C15 C14 121.0(5)
C16 C15 H7 119.5
C14 C15 H7 119.5
C15 C16 C17 117.3(5)
C15 C16 C28 122.3(5)
C17 C16 C28 120.5(4)
C16 C17 C18 125.1(5)
C16 C17 H8 117.5
C18 C17 H8 117.5
C17 C18 C13 115.7(4)
C17 C18 C24 121.4(4)
C13 C18 C24 122.8(4)
C22 C19 C8 111.3(4)
C22 C19 C20 109.3(4)
C8 C19 C20 109.7(4)
C22 C19 C21 107.3(4)
C8 C19 C21 112.4(4)
C20 C19 C21 106.7(4)
C19 C20 H9 109.5
C19 C20 H10 109.5
H9 C20 H10 109.5
C19 C20 H11 109.5
H9 C20 H11 109.5
H10 C20 H11 109.5
C19 C21 H12 109.5
C19 C21 H13 109.5
H12 C21 H13 109.5
C19 C21 H14 109.5
H12 C21 H14 109.5
H13 C21 H14 109.5
C19 C22 H15 109.5
C19 C22 H16 109.5
H15 C22 H16 109.5
C19 C22 H17 109.5
H15 C22 H17 109.5
H16 C22 H17 109.5
C10 C23 H18 109.5
C10 C23 H19 109.5
H18 C23 H19 109.5
C10 C23 H20 109.5
H18 C23 H20 109.5
H19 C23 H20 109.5
C18 C24 C26 110.5(4)
C18 C24 C27 111.9(4)
C26 C24 C27 107.2(4)
C18 C24 C25 111.0(4)
C26 C24 C25 109.3(4)
C27 C24 C25 106.8(4)
C24 C25 H21 109.5
C24 C25 H22 109.5
H21 C25 H22 109.5
C24 C25 H23 109.5
H21 C25 H23 109.5
H22 C25 H23 109.5
C24 C26 H24 109.5
C24 C26 H25 109.5
H24 C26 H25 109.5
C24 C26 H26 109.5
H24 C26 H26 109.5
H25 C26 H26 109.5
C24 C27 H27 109.5
C24 C27 H28 109.5
H27 C27 H28 109.5
C24 C27 H29 109.5
H27 C27 H29 109.5
H28 C27 H29 109.5
C16 C28 H30 109.5
C16 C28 H31 109.5
H30 C28 H31 109.5
C16 C28 H32 109.5
H30 C28 H32 109.5
H31 C28 H32 109.5
C30 C29 Zr1 91.0(3)
C30 C29 H33 113.5
Zr1 C29 H33 113.5
C30 C29 H34 113.5
Zr1 C29 H34 113.5
H33 C29 H34 110.8
C35 C30 C31 116.9(5)
C35 C30 C29 121.8(5)
C31 C30 C29 121.0(5)
C35 C30 Zr1 104.2(3)
C31 C30 Zr1 106.0(3)
C29 C30 Zr1 55.8(2)
C32 C31 C30 121.2(5)
C32 C31 H35 119.4
C30 C31 H35 119.4
C33 C32 C31 120.8(5)
C33 C32 H36 119.6
C31 C32 H36 119.6
C34 C33 C32 119.1(5)
C34 C33 H37 120.5
C32 C33 H37 120.5
C33 C34 C35 121.3(5)
C33 C34 H38 119.4
C35 C34 H38 119.4
C34 C35 C30 120.7(5)
C34 C35 H39 119.6
C30 C35 H39 119.6
C37 C36 Zr1 95.6(3)
C37 C36 H40 112.6
Zr1 C36 H40 112.6
C37 C36 H41 112.6
Zr1 C36 H41 112.6
H40 C36 H41 110.1
C42 C37 C38 115.6(5)
C42 C37 C36 122.4(5)
C38 C37 C36 121.9(5)
C42 C37 Zr1 105.1(3)
C38 C37 Zr1 110.1(3)
C36 C37 Zr1 52.4(2)
C39 C38 C37 122.9(5)
C39 C38 H42 118.5
C37 C38 H42 118.5
C38 C39 C40 120.1(5)
C38 C39 H43 119.9
C40 C39 H43 119.9
C41 C40 C39 117.6(5)
C41 C40 H44 121.2
C39 C40 H44 121.2
C40 C41 C42 122.0(5)
C40 C41 H45 119.0
C42 C41 H45 119.0
C41 C42 C37 121.6(5)
C41 C42 H46 119.2
C37 C42 H46 119.2

loop_
_geom_bond_atom_site_label_1
_geom_bond_atom_site_label_2
_geom_bond_distance
Zr1 O1 1.991(3)
Zr1 O2 2.003(3)
Zr1 C36 2.228(5)
Zr1 C29 2.243(5)
Zr1 C30 2.712(5)
Zr1 C37 2.799(5)
O1 C7 1.370(6)
O2 C13 1.366(5)
C1 C6 1.377(7)
C1 C2 1.405(7)
C1 C12 1.489(7)
C2 C3 1.382(6)
C2 H1 0.9500
C3 C4 1.402(7)
C3 H2 0.9500
C4 C5 1.405(7)
C4 C14 1.488(6)
C5 C6 1.392(7)
C5 H3 0.9500
C6 H4 0.9500
C7 C12 1.402(6)
C7 C8 1.409(7)
C8 C9 1.393(7)
C8 C19 1.538(7)
C9 C10 1.399(7)
C9 H5 0.9500
C10 C11 1.394(7)
C10 C23 1.516(7)
C11 C12 1.401(7)
C11 H6 0.9500
C13 C14 1.407(7)
C13 C18 1.420(6)
C14 C15 1.391(6)
C15 C16 1.381(6)
C15 H7 0.9500
C16 C17 1.393(7)
C16 C28 1.506(6)
C17 C18 1.401(7)
C17 H8 0.9500
C18 C24 1.525(7)
C19 C22 1.516(7)
C19 C20 1.539(7)
C19 C21 1.551(7)
C20 H9 0.9800
C20 H10 0.9800
C20 H11 0.9800
C21 H12 0.9800
C21 H13 0.9800
C21 H14 0.9800
C22 H15 0.9800
C22 H16 0.9800
C22 H17 0.9800
C23 H18 0.9800
C23 H19 0.9800
C23 H20 0.9800
C24 C26 1.533(7)
C24 C27 1.543(7)
C24 C25 1.547(7)
C25 H21 0.9800
C25 H22 0.9800
C25 H23 0.9800
C26 H24 0.9800
C26 H25 0.9800
C26 H26 0.9800
C27 H27 0.9800
C27 H28 0.9800
C27 H29 0.9800
C28 H30 0.9800
C28 H31 0.9800
C28 H32 0.9800
C29 C30 1.483(7)
C29 H33 0.9900
C29 H34 0.9900
C30 C35 1.406(7)
C30 C31 1.409(7)
C31 C32 1.385(7)
C31 H35 0.9500
C32 C33 1.379(7)
C32 H36 0.9500
C33 C34 1.372(7)
C33 H37 0.9500
C34 C35 1.390(7)
C34 H38 0.9500
C35 H39 0.9500
C36 C37 1.491(7)
C36 H40 0.9900
C36 H41 0.9900
C37 C42 1.405(7)
C37 C38 1.405(7)
C38 C39 1.380(7)
C38 H42 0.9500
C39 C40 1.410(7)
C39 H43 0.9500
C40 C41 1.379(7)
C40 H44 0.9500
C41 C42 1.383(7)
C41 H45 0.9500
C42 H46 0.9500

loop_
_geom_torsion_atom_site_label_1
_geom_torsion_atom_site_label_2
_geom_torsion_atom_site_label_3
_geom_torsion_atom_site_label_4
_geom_torsion
O2 Zr1 O1 C7 -2.1(10)
C36 Zr1 O1 C7 -139.3(7)
C29 Zr1 O1 C7 125.4(7)
C30 Zr1 O1 C7 92.3(7)
C37 Zr1 O1 C7 -107.5(7)
O1 Zr1 O2 C13 13.0(9)
C36 Zr1 O2 C13 150.1(6)
C29 Zr1 O2 C13 -114.7(6)
C30 Zr1 O2 C13 -82.1(6)
C37 Zr1 O2 C13 118.3(6)
C6 C1 C2 C3 9.1(7)
C12 C1 C2 C3 -159.6(4)
C1 C2 C3 C4 0.6(7)
C2 C3 C4 C5 -9.9(7)
C2 C3 C4 C14 161.6(4)
C3 C4 C5 C6 9.7(7)
C14 C4 C5 C6 -161.4(4)
C2 C1 C6 C5 -9.3(7)
C12 C1 C6 C5 158.9(5)
C4 C5 C6 C1 -0.1(7)
Zr1 O1 C7 C12 3.9(10)
Zr1 O1 C7 C8 -172.9(5)
O1 C7 C8 C9 178.4(4)
C12 C7 C8 C9 1.6(7)
O1 C7 C8 C19 0.2(7)
C12 C7 C8 C19 -176.6(5)
C7 C8 C9 C10 -1.7(8)
C19 C8 C9 C10 176.5(5)
C8 C9 C10 C11 0.5(8)
C8 C9 C10 C23 179.9(5)
C9 C10 C11 C12 0.7(8)
C23 C10 C11 C12 -178.7(5)
C10 C11 C12 C7 -0.7(8)
C10 C11 C12 C1 -177.5(5)
O1 C7 C12 C11 -177.5(4)
C8 C7 C12 C11 -0.5(8)
O1 C7 C12 C1 -0.5(7)
C8 C7 C12 C1 176.5(4)
C6 C1 C12 C11 74.0(7)
C2 C1 C12 C11 -117.7(6)
C6 C1 C12 C7 -103.0(6)
C2 C1 C12 C7 65.3(6)
Zr1 O2 C13 C14 -11.5(9)
Zr1 O2 C13 C18 167.0(4)
O2 C13 C14 C15 176.4(4)
C18 C13 C14 C15 -2.2(7)
O2 C13 C14 C4 -2.1(7)
C18 C13 C14 C4 179.3(4)
C3 C4 C14 C15 120.0(5)
C5 C4 C14 C15 -68.9(7)
C3 C4 C14 C13 -61.5(6)
C5 C4 C14 C13 109.6(5)
C13 C14 C15 C16 2.1(8)
C4 C14 C15 C16 -179.5(5)
C14 C15 C16 C17 -2.1(7)
C14 C15 C16 C28 178.9(5)
C15 C16 C17 C18 2.5(8)
C28 C16 C17 C18 -178.5(5)
C16 C17 C18 C13 -2.6(8)
C16 C17 C18 C24 179.5(5)
O2 C13 C18 C17 -176.1(4)
C14 C13 C18 C17 2.3(7)
O2 C13 C18 C24 1.7(8)
C14 C13 C18 C24 -179.8(5)
C9 C8 C19 C22 -120.1(5)
C7 C8 C19 C22 58.0(6)
C9 C8 C19 C20 118.8(5)
C7 C8 C19 C20 -63.1(6)
C9 C8 C19 C21 0.3(7)
C7 C8 C19 C21 178.4(5)
C17 C18 C24 C26 110.4(5)
C13 C18 C24 C26 -67.4(6)
C17 C18 C24 C27 -9.1(7)
C13 C18 C24 C27 173.2(5)
C17 C18 C24 C25 -128.2(5)
C13 C18 C24 C25 54.0(7)
O1 Zr1 C29 C30 -84.4(3)
O2 Zr1 C29 C30 80.2(3)
C36 Zr1 C29 C30 178.4(3)
C37 Zr1 C29 C30 177.8(3)
Zr1 C29 C30 C35 85.8(5)
Zr1 C29 C30 C31 -88.8(4)
O1 Zr1 C30 C35 -20.7(3)
O2 Zr1 C30 C35 140.0(3)
C36 Zr1 C30 C35 -121.1(3)
C29 Zr1 C30 C35 -119.1(5)
C37 Zr1 C30 C35 -124.2(4)
O1 Zr1 C30 C31 -144.6(3)
O2 Zr1 C30 C31 16.1(3)
C36 Zr1 C30 C31 115.0(4)
C29 Zr1 C30 C31 117.0(5)
C37 Zr1 C30 C31 111.9(5)
O1 Zr1 C30 C29 98.4(3)
O2 Zr1 C30 C29 -100.9(3)
C36 Zr1 C30 C29 -2.0(4)
C37 Zr1 C30 C29 -5.1(6)
C35 C30 C31 C32 1.4(7)
C29 C30 C31 C32 176.3(5)
Zr1 C30 C31 C32 116.9(5)
C30 C31 C32 C33 0.3(8)
C31 C32 C33 C34 -1.3(8)
C32 C33 C34 C35 0.6(8)
C33 C34 C35 C30 1.1(8)
C31 C30 C35 C34 -2.0(7)
C29 C30 C35 C34 -176.9(5)
Zr1 C30 C35 C34 -118.6(5)
O1 Zr1 C36 C37 83.5(3)
O2 Zr1 C36 C37 -83.3(3)
C29 Zr1 C36 C37 -179.1(3)
C30 Zr1 C36 C37 -178.0(3)
Zr1 C36 C37 C42 84.4(5)
Zr1 C36 C37 C38 -91.9(5)
O1 Zr1 C37 C42 141.5(3)
O2 Zr1 C37 C42 -19.8(3)
C36 Zr1 C37 C42 -119.5(5)
C29 Zr1 C37 C42 -118.3(3)
C30 Zr1 C37 C42 -114.9(5)
O1 Zr1 C37 C38 16.4(4)
O2 Zr1 C37 C38 -144.9(4)
C36 Zr1 C37 C38 115.3(5)
C29 Zr1 C37 C38 116.5(4)
C30 Zr1 C37 C38 120.0(5)
O1 Zr1 C37 C36 -99.0(3)
O2 Zr1 C37 C36 99.7(3)
C29 Zr1 C37 C36 1.2(4)
C30 Zr1 C37 C36 4.6(6)
C42 C37 C38 C39 4.0(8)
C36 C37 C38 C39 -179.5(5)
Zr1 C37 C38 C39 123.0(5)
C37 C38 C39 C40 -1.3(9)
C38 C39 C40 C41 -1.2(8)
C39 C40 C41 C42 0.8(8)
C40 C41 C42 C37 2.1(8)
C38 C37 C42 C41 -4.3(7)
C36 C37 C42 C41 179.2(5)
Zr1 C37 C42 C41 -126.0(5)
